data_4125314
loop_
_publ_author_name
'Lam, Jonathan K.'
'Zhu, Congqing'
'Bukhryakov, Konstantin V.'
'M\"uller, Peter'
'Hoveyda, Amir'
'Schrock, Richard R.'

_publ_section_title
;
 Synthesis and Evaluation of Molybdenum and Tungsten Monoaryloxide Halide
 Alkylidene Complexes for Z-Selective Cross-Metathesis of Cyclooctene and
 Z-1,2-Dichloroethylene.
;
_journal_issue 48
_journal_name_full 'Journal of the American Chemical Society'
_journal_page_first 15774
_journal_page_last 15783
_journal_paper_doi 10.1021/jacs.6b10499
_journal_volume 138
_journal_year 2016
_chemical_formula_sum 'C60 H72 Cl F5 Mo N O P'
_chemical_formula_weight 1080.54
_space_group_crystal_system monoclinic
_space_group_IT_number 14
_space_group_name_Hall '-P 2yn'
_space_group_name_H-M_alt 'P 1 21/n 1'
_symmetry_space_group_name_Hall '-P 2yn'
_symmetry_space_group_name_H-M 'P 1 21/n 1'
_atom_sites_solution_hydrogens mixed
_atom_sites_solution_primary direct
_atom_sites_solution_secondary difmap
_audit_creation_method SHELXL-2014/6
_cell_angle_alpha 90
_cell_angle_beta 94.7881(16)
_cell_angle_gamma 90
_cell_formula_units_Z 4
_cell_length_a 12.9558(11)
_cell_length_b 27.591(2)
_cell_length_c 20.4711(16)
_cell_measurement_reflns_used 9826
_cell_measurement_temperature 100(2)
_cell_measurement_theta_max 31.05
_cell_measurement_theta_min 2.32
_cell_volume 7292.1(10)
_computing_cell_refinement 'SAINT 7.46A (Bruker-AXS, 2015)'
_computing_data_collection 'APEX2 v2011.4.0 (Bruker-AXS, 2015)'
_computing_data_reduction 'SAINT 7.46A (Bruker-AXS, 2015)'
_computing_molecular_graphics 'Bruker SHELXTL'
_computing_publication_material 'Bruker SHELXTL'
_computing_structure_refinement 'SHELXL-2014/6 (Sheldrick, 2014)'
_computing_structure_solution 'SHELXS-2015 (Sheldrick, 2015)'
_diffrn_ambient_temperature 100(2)
_diffrn_detector_area_resol_mean 8.3
_diffrn_measured_fraction_theta_full 1.000
_diffrn_measured_fraction_theta_max 1.000
_diffrn_measurement_device_type 'Bruker Smart APEX2 CCD'
_diffrn_measurement_method '\f and \w scans'
_diffrn_radiation_type MoK\a
_diffrn_radiation_wavelength 0.71073
_diffrn_reflns_av_R_equivalents 0.0510
_diffrn_reflns_av_unetI/netI 0.0314
_diffrn_reflns_Laue_measured_fraction_full 1.000
_diffrn_reflns_Laue_measured_fraction_max 1.000
_diffrn_reflns_limit_h_max 18
_diffrn_reflns_limit_h_min -18
_diffrn_reflns_limit_k_max 39
_diffrn_reflns_limit_k_min -39
_diffrn_reflns_limit_l_max 28
_diffrn_reflns_limit_l_min -29
_diffrn_reflns_number 190709
_diffrn_reflns_point_group_measured_fraction_full 1.000
_diffrn_reflns_point_group_measured_fraction_max 1.000
_diffrn_reflns_theta_full 25.242
_diffrn_reflns_theta_max 30.508
_diffrn_reflns_theta_min 1.241
_diffrn_source 'I\mS micro-focus sealed tube, multilayer optics'
_exptl_absorpt_coefficient_mu 0.282
_exptl_absorpt_correction_T_max 0.7462
_exptl_absorpt_correction_T_min 0.6860
_exptl_absorpt_correction_type multi-scan
_exptl_absorpt_process_details 'SADABS (Sheldrick, 2009)'
_exptl_crystal_colour yellow
_exptl_crystal_density_diffrn 0.984
_exptl_crystal_density_method 'not measured'
_exptl_crystal_description plate
_exptl_crystal_F_000 2264
_exptl_crystal_size_max 0.480
_exptl_crystal_size_mid 0.375
_exptl_crystal_size_min 0.080
_refine_diff_density_max 0.416
_refine_diff_density_min -0.445
_refine_diff_density_rms 0.050
_refine_ls_extinction_method none
_refine_ls_goodness_of_fit_ref 1.014
_refine_ls_hydrogen_treatment mixed
_refine_ls_matrix_type full
_refine_ls_number_parameters 845
_refine_ls_number_reflns 22270
_refine_ls_number_restraints 1318
_refine_ls_restrained_S_all 0.993
_refine_ls_R_factor_all 0.0437
_refine_ls_R_factor_gt 0.0317
_refine_ls_shift/su_max 0.007
_refine_ls_shift/su_mean 0.000
_refine_ls_structure_factor_coef Fsqd
_refine_ls_weighting_details 'w=1/[\s^2^(Fo^2^)+(0.0325P)^2^+2.9798P] where P=(Fo^2^+2Fc^2^)/3'
_refine_ls_weighting_scheme calc
_refine_ls_wR_factor_gt 0.0754
_refine_ls_wR_factor_ref 0.0809
_reflns_Friedel_coverage 0.000
_reflns_number_gt 18056
_reflns_number_total 22270
_reflns_threshold_expression 'I > 2\s(I)'
_cod_data_source_file ja6b10499_si_004.cif
_cod_data_source_block x16179_sq
_cod_depositor_comments 'Adding full bibliography for 4125313--4125315.cif.'
_cod_database_code 4125314
_shelx_space_group_comment
; 
The symmetry employed for this shelxl refinement is uniquely defined 
by the following loop, which should always be used as a source of 
symmetry information in preference to the above space-group names. 
They are only intended as comments. 
;
_shelx_estimated_absorpt_t_min 0.877
_shelx_estimated_absorpt_t_max 0.978
_shelxl_version_number 2014/6

loop_
_space_group_symop_operation_xyz
'x, y, z'
'-x+1/2, y+1/2, -z+1/2'
'-x, -y, -z'
'x-1/2, -y-1/2, z-1/2'

loop_
_atom_site_label
_atom_site_type_symbol
_atom_site_fract_x
_atom_site_fract_y
_atom_site_fract_z
_atom_site_U_iso_or_equiv
_atom_site_adp_type
_atom_site_occupancy
_atom_site_site_symmetry_order
_atom_site_calc_flag
_atom_site_refinement_flags_posn
_atom_site_refinement_flags_adp
_atom_site_refinement_flags_occupancy
_atom_site_disorder_assembly
_atom_site_disorder_group
Cl1 Cl 0.60932(3) 0.77920(2) 0.59464(2) 0.02339(6) Uani 1 1 d . . . . .
Mo1 Mo 0.54034(2) 0.72612(2) 0.67332(2) 0.01698(3) Uani 1 1 d D . . . .
C1 C 0.63462(11) 0.67484(5) 0.69162(6) 0.0226(3) Uani 1 1 d D U . . .
H1 H 0.625(2) 0.6557(8) 0.6534(10) 0.027 Uiso 0.54(2) 1 d D U P A 1
H1A H 0.6120(15) 0.6520(6) 0.6570(9) 0.027 Uiso 0.46(2) 1 d D U P A 2
C3 C 0.8245(10) 0.6700(5) 0.6996(9) 0.0320(15) Uani 0.54(2) 1 d D U P A 1
H3A H 0.8870 0.6616 0.7276 0.048 Uiso 0.54(2) 1 calc R U P A 1
H3B H 0.8203 0.6496 0.6602 0.048 Uiso 0.54(2) 1 calc R U P A 1
H3C H 0.8274 0.7042 0.6869 0.048 Uiso 0.54(2) 1 calc R U P A 1
C4 C 0.7362(16) 0.6916(10) 0.8000(8) 0.0291(10) Uani 0.54(2) 1 d D U P A 1
H4A H 0.7973 0.6815 0.8280 0.044 Uiso 0.54(2) 1 calc R U P A 1
H4B H 0.7427 0.7259 0.7886 0.044 Uiso 0.54(2) 1 calc R U P A 1
H4C H 0.6740 0.6870 0.8234 0.044 Uiso 0.54(2) 1 calc R U P A 1
C3A C 0.8206(12) 0.6609(7) 0.6952(10) 0.0320(15) Uani 0.46(2) 1 d D U P A 2
H3A1 H 0.8826 0.6494 0.7214 0.048 Uiso 0.46(2) 1 calc R U P A 2
H3A2 H 0.8094 0.6412 0.6554 0.048 Uiso 0.46(2) 1 calc R U P A 2
H3A3 H 0.8300 0.6949 0.6832 0.048 Uiso 0.46(2) 1 calc R U P A 2
C4A C 0.743(2) 0.6896(12) 0.7962(10) 0.0291(10) Uani 0.46(2) 1 d D U P A 2
H4A1 H 0.8023 0.6775 0.8247 0.044 Uiso 0.46(2) 1 calc R U P A 2
H4A2 H 0.7582 0.7226 0.7818 0.044 Uiso 0.46(2) 1 calc R U P A 2
H4A3 H 0.6813 0.6899 0.8204 0.044 Uiso 0.46(2) 1 calc R U P A 2
C2 C 0.7276(7) 0.6613(4) 0.7376(5) 0.0239(6) Uani 0.54(2) 1 d D U P A 1
C5 C 0.7234(6) 0.6075(4) 0.7549(4) 0.0260(13) Uani 0.54(2) 1 d D U P A 1
C6 C 0.6961(9) 0.5732(3) 0.7067(4) 0.037(2) Uani 0.54(2) 1 d D U P A 1
H6 H 0.6792 0.5838 0.6630 0.045 Uiso 0.54(2) 1 calc R U P A 1
C7 C 0.6927(10) 0.5240(3) 0.7203(4) 0.051(2) Uani 0.54(2) 1 d D U P A 1
H7 H 0.6746 0.5016 0.6860 0.061 Uiso 0.54(2) 1 calc R U P A 1
C8 C 0.7155(9) 0.5074(2) 0.7833(4) 0.0465(16) Uani 0.54(2) 1 d D U P A 1
H8 H 0.7125 0.4737 0.7929 0.056 Uiso 0.54(2) 1 calc R U P A 1
C9 C 0.7425(8) 0.5404(2) 0.8319(3) 0.0392(13) Uani 0.54(2) 1 d D U P A 1
H9 H 0.7589 0.5294 0.8756 0.047 Uiso 0.54(2) 1 calc R U P A 1
C10 C 0.7461(7) 0.5897(2) 0.8180(4) 0.0309(11) Uani 0.54(2) 1 d D U P A 1
H10 H 0.7645 0.6118 0.8526 0.037 Uiso 0.54(2) 1 calc R U P A 1
C2A C 0.7254(9) 0.6564(5) 0.7359(7) 0.0239(6) Uani 0.46(2) 1 d D U P A 2
C5A C 0.7080(7) 0.6027(4) 0.7528(5) 0.0233(13) Uani 0.46(2) 1 d D U P A 2
C6A C 0.6844(9) 0.5688(4) 0.7033(5) 0.0288(16) Uani 0.46(2) 1 d D U P A 2
H6A H 0.6788 0.5792 0.6589 0.035 Uiso 0.46(2) 1 calc R U P A 2
C7A C 0.6689(10) 0.5204(4) 0.7172(4) 0.0379(16) Uani 0.46(2) 1 d D U P A 2
H7A H 0.6525 0.4981 0.6825 0.046 Uiso 0.46(2) 1 calc R U P A 2
C8A C 0.6771(12) 0.5045(3) 0.7810(4) 0.050(2) Uani 0.46(2) 1 d D U P A 2
H8A H 0.6674 0.4712 0.7906 0.061 Uiso 0.46(2) 1 calc R U P A 2
C9A C 0.6995(14) 0.5371(3) 0.8308(4) 0.052(2) Uani 0.46(2) 1 d D U P A 2
H9A H 0.7048 0.5263 0.8750 0.062 Uiso 0.46(2) 1 calc R U P A 2
C10A C 0.7146(11) 0.5857(3) 0.8172(4) 0.041(2) Uani 0.46(2) 1 d D U P A 2
H10A H 0.7297 0.6078 0.8523 0.049 Uiso 0.46(2) 1 calc R U P A 2
P1 P 0.41277(3) 0.68466(2) 0.74043(2) 0.02192(7) Uani 1 1 d . . . . .
C21 C 0.29539(12) 0.71936(6) 0.74757(7) 0.0321(3) Uani 1 1 d . . . . .
H21A H 0.2478 0.7007 0.7726 0.048 Uiso 1 1 calc R U . . .
H21B H 0.2623 0.7262 0.7037 0.048 Uiso 1 1 calc R U . . .
H21C H 0.3126 0.7500 0.7702 0.048 Uiso 1 1 calc R U . . .
C22 C 0.36868(13) 0.62795(6) 0.70440(7) 0.0321(3) Uani 1 1 d . . . . .
H22A H 0.4275 0.6058 0.7029 0.048 Uiso 1 1 calc R U . . .
H22B H 0.3375 0.6337 0.6598 0.048 Uiso 1 1 calc R U . . .
H22C H 0.3170 0.6136 0.7309 0.048 Uiso 1 1 calc R U . . .
C23 C 0.46105(11) 0.67043(5) 0.82381(6) 0.0234(3) Uani 1 1 d . . . . .
C24 C 0.47815(12) 0.70752(5) 0.86970(6) 0.0274(3) Uani 1 1 d . . . . .
H24 H 0.4626 0.7401 0.8574 0.033 Uiso 1 1 calc R U . . .
C25 C 0.51780(12) 0.69717(6) 0.93341(7) 0.0313(3) Uani 1 1 d . . . . .
H25 H 0.5292 0.7226 0.9644 0.038 Uiso 1 1 calc R U . . .
C26 C 0.54056(13) 0.65007(6) 0.95161(7) 0.0355(4) Uani 1 1 d . . . . .
H26 H 0.5669 0.6430 0.9953 0.043 Uiso 1 1 calc R U . . .
C27 C 0.52519(15) 0.61309(6) 0.90646(8) 0.0403(4) Uani 1 1 d . . . . .
H27 H 0.5415 0.5807 0.9190 0.048 Uiso 1 1 calc R U . . .
C28 C 0.48595(13) 0.62314(6) 0.84263(7) 0.0328(3) Uani 1 1 d . . . . .
H28 H 0.4761 0.5976 0.8117 0.039 Uiso 1 1 calc R U . . .
N1 N 0.57732(9) 0.76814(4) 0.73540(5) 0.0210(2) Uani 1 1 d . . . . .
C11 C 0.60166(11) 0.81120(5) 0.76613(6) 0.0213(2) Uani 1 1 d . . . . .
C12 C 0.70218(11) 0.83026(5) 0.76700(6) 0.0245(3) Uani 1 1 d . . . . .
F1 F 0.77483(7) 0.80606(3) 0.73829(4) 0.03027(18) Uani 1 1 d . . . . .
C13 C 0.72797(12) 0.87398(5) 0.79656(7) 0.0293(3) Uani 1 1 d . . . . .
F2 F 0.82482(8) 0.89109(3) 0.79623(5) 0.0403(2) Uani 1 1 d . . . . .
C14 C 0.65433(14) 0.90004(5) 0.82635(7) 0.0324(3) Uani 1 1 d . . . . .
F3 F 0.67978(9) 0.94192(3) 0.85631(5) 0.0479(3) Uani 1 1 d . . . . .
C15 C 0.55536(13) 0.88236(5) 0.82645(7) 0.0318(3) Uani 1 1 d . . . . .
F4 F 0.48469(8) 0.90731(4) 0.85677(5) 0.0462(3) Uani 1 1 d . . . . .
C16 C 0.52915(12) 0.83888(5) 0.79650(7) 0.0259(3) Uani 1 1 d . . . . .
F5 F 0.43173(7) 0.82269(3) 0.79694(4) 0.03306(19) Uani 1 1 d . . . . .
O1 O 0.45084(7) 0.70098(3) 0.59849(4) 0.01730(17) Uani 1 1 d . . . . .
C31 C 0.43111(10) 0.70864(4) 0.53328(6) 0.0172(2) Uani 1 1 d D . . . .
C32 C 0.49525(10) 0.68735(4) 0.48893(6) 0.0171(2) Uani 1 1 d D . . . .
C37 C 0.57799(10) 0.65052(4) 0.50755(6) 0.0171(2) Uani 1 1 d D . . . .
C38 C 0.68271(10) 0.65966(4) 0.49813(6) 0.0181(2) Uani 1 1 d D . . . .
C39 C 0.75468(10) 0.62213(5) 0.50735(6) 0.0209(2) Uani 1 1 d D . . . .
H39 H 0.8251 0.6285 0.5008 0.025 Uiso 1 1 calc R U . . .
C40 C 0.72696(10) 0.57582(4) 0.52578(6) 0.0198(2) Uani 1 1 d D . . . .
C41 C 0.62337(10) 0.56761(4) 0.53563(6) 0.0195(2) Uani 1 1 d D . . . .
H41 H 0.6032 0.5362 0.5487 0.023 Uiso 1 1 calc R U . . .
C42 C 0.54827(10) 0.60367(4) 0.52708(6) 0.0180(2) Uani 1 1 d D . . . .
C43 C 0.72086(10) 0.70882(5) 0.47687(6) 0.0208(2) Uani 1 1 d D . . . .
H43 H 0.6628 0.7325 0.4786 0.025 Uiso 1 1 calc R U . . .
C44 C 0.75210(13) 0.70719(6) 0.40632(7) 0.0316(3) Uani 1 1 d D . . . .
H44A H 0.8108 0.6850 0.4039 0.047 Uiso 1 1 calc R U . . .
H44B H 0.7721 0.7397 0.3929 0.047 Uiso 1 1 calc R U . . .
H44C H 0.6934 0.6958 0.3770 0.047 Uiso 1 1 calc R U . . .
C45 C 0.81232(11) 0.72692(5) 0.52266(7) 0.0260(3) Uani 1 1 d D . . . .
H45A H 0.7920 0.7283 0.5677 0.039 Uiso 1 1 calc R U . . .
H45B H 0.8325 0.7593 0.5089 0.039 Uiso 1 1 calc R U . . .
H45C H 0.8709 0.7047 0.5207 0.039 Uiso 1 1 calc R U . . .
C46 C 0.80552(11) 0.53502(5) 0.53428(7) 0.0244(3) Uani 1 1 d D . . . .
H46 H 0.7685 0.5058 0.5492 0.029 Uiso 1 1 calc R U . . .
C47 C 0.89338(12) 0.54629(6) 0.58644(8) 0.0350(3) Uani 1 1 d D . . . .
H47A H 0.9320 0.5746 0.5729 0.053 Uiso 1 1 calc R U . . .
H47B H 0.9400 0.5183 0.5917 0.053 Uiso 1 1 calc R U . . .
H47C H 0.8645 0.5532 0.6282 0.053 Uiso 1 1 calc R U . . .
C48 C 0.84874(13) 0.52221(6) 0.46926(8) 0.0356(3) Uani 1 1 d D . . . .
H48A H 0.7914 0.5159 0.4360 0.053 Uiso 1 1 calc R U . . .
H48B H 0.8922 0.4932 0.4750 0.053 Uiso 1 1 calc R U . . .
H48C H 0.8904 0.5493 0.4550 0.053 Uiso 1 1 calc R U . . .
C49 C 0.43559(10) 0.59150(5) 0.53569(7) 0.0224(3) Uani 1 1 d D . . . .
H49 H 0.4051 0.6199 0.5575 0.027 Uiso 1 1 calc R U . . .
C50 C 0.42220(11) 0.54731(5) 0.57931(7) 0.0274(3) Uani 1 1 d D . . . .
H50A H 0.4386 0.5178 0.5556 0.041 Uiso 1 1 calc R U . . .
H50B H 0.3504 0.5458 0.5910 0.041 Uiso 1 1 calc R U . . .
H50C H 0.4690 0.5501 0.6193 0.041 Uiso 1 1 calc R U . . .
C51 C 0.37287(12) 0.58428(5) 0.46960(8) 0.0309(3) Uani 1 1 d D . . . .
H51A H 0.3748 0.6141 0.4437 0.046 Uiso 1 1 calc R U . . .
H51B H 0.3009 0.5766 0.4770 0.046 Uiso 1 1 calc R U . . .
H51C H 0.4027 0.5576 0.4459 0.046 Uiso 1 1 calc R U . . .
C33 C 0.47460(11) 0.69767(5) 0.42235(6) 0.0220(3) Uani 1 1 d D . . . .
H33 H 0.5185 0.6844 0.3920 0.026 Uiso 1 1 calc R U . . .
C34 C 0.39263(11) 0.72651(5) 0.39923(6) 0.0254(3) Uani 1 1 d . . . . .
H34 H 0.3815 0.7338 0.3538 0.030 Uiso 1 1 calc R U . . .
C35 C 0.32641(11) 0.74484(5) 0.44331(6) 0.0252(3) Uani 1 1 d D . . . .
H35 H 0.2684 0.7638 0.4275 0.030 Uiso 1 1 calc R U . . .
C36 C 0.34381(10) 0.73585(5) 0.51052(6) 0.0209(2) Uani 1 1 d D U . . .
C52 C 0.2621(3) 0.75152(15) 0.5542(2) 0.0188(7) Uani 0.715(7) 1 d D U P B 1
C53 C 0.2652(3) 0.79911(14) 0.5791(2) 0.0206(6) Uani 0.715(7) 1 d D U P B 1
C54 C 0.1846(3) 0.81512(13) 0.61518(16) 0.0222(6) Uani 0.715(7) 1 d D U P B 1
H54 H 0.1869 0.8472 0.6322 0.027 Uiso 0.715(7) 1 calc R U P B 1
C55 C 0.1016(2) 0.78552(13) 0.62684(13) 0.0216(6) Uani 0.715(7) 1 d D U P B 1
C56 C 0.1013(2) 0.73859(13) 0.60288(16) 0.0211(6) Uani 0.715(7) 1 d D U P B 1
H56 H 0.0451 0.7179 0.6108 0.025 Uiso 0.715(7) 1 calc R U P B 1
C57 C 0.1805(3) 0.72057(14) 0.5676(2) 0.0195(6) Uani 0.715(7) 1 d D U P B 1
C58 C 0.3519(3) 0.83351(17) 0.5652(2) 0.0248(7) Uani 0.715(7) 1 d D U P B 1
H58 H 0.4093 0.8136 0.5494 0.030 Uiso 0.715(7) 1 calc R U P B 1
C59 C 0.3168(5) 0.8691(3) 0.5104(4) 0.0445(11) Uani 0.715(7) 1 d D U P B 1
H59A H 0.3742 0.8909 0.5024 0.067 Uiso 0.715(7) 1 calc R U P B 1
H59B H 0.2958 0.8510 0.4702 0.067 Uiso 0.715(7) 1 calc R U P B 1
H59C H 0.2581 0.8881 0.5234 0.067 Uiso 0.715(7) 1 calc R U P B 1
C60 C 0.3955(3) 0.86069(16) 0.6265(2) 0.0389(8) Uani 0.715(7) 1 d D U P B 1
H60A H 0.4511 0.8824 0.6151 0.058 Uiso 0.715(7) 1 calc R U P B 1
H60B H 0.3403 0.8797 0.6441 0.058 Uiso 0.715(7) 1 calc R U P B 1
H60C H 0.4231 0.8374 0.6596 0.058 Uiso 0.715(7) 1 calc R U P B 1
C61 C 0.0149(2) 0.80329(12) 0.66653(11) 0.0274(6) Uani 0.715(7) 1 d D U P B 1
H61 H -0.0436 0.7796 0.6606 0.033 Uiso 0.715(7) 1 calc R U P B 1
C62 C 0.0503(8) 0.8057(4) 0.7394(3) 0.0445(15) Uani 0.715(7) 1 d D U P B 1
H62A H 0.0771 0.7740 0.7542 0.067 Uiso 0.715(7) 1 calc R U P B 1
H62B H 0.1051 0.8301 0.7466 0.067 Uiso 0.715(7) 1 calc R U P B 1
H62C H -0.0084 0.8146 0.7641 0.067 Uiso 0.715(7) 1 calc R U P B 1
C63 C -0.0261(4) 0.85273(16) 0.6449(2) 0.0639(14) Uani 0.715(7) 1 d D U P B 1
H63A H -0.0815 0.8624 0.6719 0.096 Uiso 0.715(7) 1 calc R U P B 1
H63B H 0.0302 0.8765 0.6499 0.096 Uiso 0.715(7) 1 calc R U P B 1
H63C H -0.0533 0.8513 0.5988 0.096 Uiso 0.715(7) 1 calc R U P B 1
C64 C 0.1750(5) 0.66881(15) 0.5421(3) 0.0266(7) Uani 0.715(7) 1 d D U P B 1
H64 H 0.2473 0.6579 0.5362 0.032 Uiso 0.715(7) 1 calc R U P B 1
C65 C 0.1279(5) 0.63322(15) 0.5887(3) 0.0418(10) Uani 0.715(7) 1 d D U P B 1
H65A H 0.1266 0.6006 0.5695 0.063 Uiso 0.715(7) 1 calc R U P B 1
H65B H 0.1699 0.6329 0.6308 0.063 Uiso 0.715(7) 1 calc R U P B 1
H65C H 0.0571 0.6433 0.5956 0.063 Uiso 0.715(7) 1 calc R U P B 1
C66 C 0.1126(7) 0.6663(3) 0.4751(3) 0.0351(11) Uani 0.715(7) 1 d D U P B 1
H66A H 0.1100 0.6326 0.4596 0.053 Uiso 0.715(7) 1 calc R U P B 1
H66B H 0.0420 0.6779 0.4793 0.053 Uiso 0.715(7) 1 calc R U P B 1
H66C H 0.1457 0.6866 0.4437 0.053 Uiso 0.715(7) 1 calc R U P B 1
C52A C 0.2754(8) 0.7607(4) 0.5563(6) 0.0168(17) Uani 0.285(7) 1 d D U P B 2
C53A C 0.2863(7) 0.8092(3) 0.5756(5) 0.0153(14) Uani 0.285(7) 1 d D U P B 2
C54A C 0.2090(6) 0.8287(3) 0.6127(4) 0.0199(14) Uani 0.285(7) 1 d D U P B 2
H54A H 0.2158 0.8612 0.6277 0.024 Uiso 0.285(7) 1 calc R U P B 2
C55A C 0.1248(6) 0.8024(3) 0.6277(3) 0.0200(13) Uani 0.285(7) 1 d D U P B 2
C56A C 0.1151(6) 0.7552(3) 0.6075(4) 0.0215(14) Uani 0.285(7) 1 d D U P B 2
H56A H 0.0571 0.7368 0.6185 0.026 Uiso 0.285(7) 1 calc R U P B 2
C57A C 0.1896(9) 0.7336(3) 0.5707(6) 0.0214(17) Uani 0.285(7) 1 d D U P B 2
C58A C 0.3732(9) 0.8407(4) 0.5565(6) 0.0258(17) Uani 0.285(7) 1 d D U P B 2
H58A H 0.4274 0.8191 0.5400 0.031 Uiso 0.285(7) 1 calc R U P B 2
C59A C 0.3358(12) 0.8747(7) 0.5010(8) 0.041(3) Uani 0.285(7) 1 d D U P B 2
H59D H 0.3936 0.8950 0.4892 0.061 Uiso 0.285(7) 1 calc R U P B 2
H59E H 0.3093 0.8557 0.4629 0.061 Uiso 0.285(7) 1 calc R U P B 2
H59F H 0.2805 0.8955 0.5153 0.061 Uiso 0.285(7) 1 calc R U P B 2
C60A C 0.4243(8) 0.8700(3) 0.6147(5) 0.0383(19) Uani 0.285(7) 1 d D U P B 2
H60D H 0.4803 0.8899 0.5997 0.057 Uiso 0.285(7) 1 calc R U P B 2
H60E H 0.3724 0.8910 0.6324 0.057 Uiso 0.285(7) 1 calc R U P B 2
H60F H 0.4526 0.8477 0.6489 0.057 Uiso 0.285(7) 1 calc R U P B 2
C61A C 0.0425(5) 0.8257(4) 0.6680(3) 0.0352(17) Uani 0.285(7) 1 d D U P B 2
H61A H 0.0647 0.8598 0.6782 0.042 Uiso 0.285(7) 1 calc R U P B 2
C62A C 0.0411(18) 0.7982(10) 0.7336(8) 0.051(5) Uani 0.285(7) 1 d D U P B 2
H62D H 0.1109 0.7981 0.7562 0.077 Uiso 0.285(7) 1 calc R U P B 2
H62E H -0.0068 0.8142 0.7612 0.077 Uiso 0.285(7) 1 calc R U P B 2
H62F H 0.0185 0.7647 0.7251 0.077 Uiso 0.285(7) 1 calc R U P B 2
C63A C -0.0600(6) 0.8277(5) 0.6303(4) 0.051(2) Uani 0.285(7) 1 d D U P B 2
H63D H -0.1104 0.8427 0.6573 0.077 Uiso 0.285(7) 1 calc R U P B 2
H63E H -0.0549 0.8470 0.5905 0.077 Uiso 0.285(7) 1 calc R U P B 2
H63F H -0.0826 0.7948 0.6183 0.077 Uiso 0.285(7) 1 calc R U P B 2
C64A C 0.1769(10) 0.6812(3) 0.5494(6) 0.0231(17) Uani 0.285(7) 1 d D U P B 2
H64A H 0.2486 0.6680 0.5482 0.028 Uiso 0.285(7) 1 calc R U P B 2
C65A C 0.1232(11) 0.6485(4) 0.5967(6) 0.037(2) Uani 0.285(7) 1 d D U P B 2
H65D H 0.1184 0.6154 0.5791 0.056 Uiso 0.285(7) 1 calc R U P B 2
H65E H 0.1634 0.6482 0.6394 0.056 Uiso 0.285(7) 1 calc R U P B 2
H65F H 0.0535 0.6609 0.6019 0.056 Uiso 0.285(7) 1 calc R U P B 2
C66A C 0.1253(18) 0.6757(7) 0.4793(8) 0.038(3) Uani 0.285(7) 1 d D U P B 2
H66D H 0.1190 0.6412 0.4682 0.056 Uiso 0.285(7) 1 calc R U P B 2
H66E H 0.0562 0.6904 0.4767 0.056 Uiso 0.285(7) 1 calc R U P B 2
H66F H 0.1677 0.6919 0.4484 0.056 Uiso 0.285(7) 1 calc R U P B 2

loop_
_atom_site_aniso_label
_atom_site_aniso_U_11
_atom_site_aniso_U_22
_atom_site_aniso_U_33
_atom_site_aniso_U_23
_atom_site_aniso_U_13
_atom_site_aniso_U_12
Cl1 0.02716(16) 0.02354(14) 0.01998(14) -0.00033(11) 0.00494(12) -0.00272(12)
Mo1 0.02088(5) 0.01872(5) 0.01125(5) -0.00202(4) 0.00079(4) 0.00284(4)
C1 0.0268(7) 0.0242(6) 0.0164(6) -0.0019(5) 0.0006(5) 0.0040(5)
C3 0.0298(11) 0.040(4) 0.026(2) 0.003(3) 0.0015(11) 0.0068(19)
C4 0.030(2) 0.0348(18) 0.0210(15) -0.0047(11) -0.0060(14) 0.0077(16)
C3A 0.0298(11) 0.040(4) 0.026(2) 0.003(3) 0.0015(11) 0.0068(19)
C4A 0.030(2) 0.0348(18) 0.0210(15) -0.0047(11) -0.0060(14) 0.0077(16)
C2 0.0264(7) 0.0261(17) 0.0187(7) -0.0014(10) -0.0008(6) 0.0072(9)
C5 0.030(2) 0.029(2) 0.020(2) -0.0030(15) 0.0043(18) 0.0065(19)
C6 0.059(4) 0.026(2) 0.025(3) 0.0030(19) -0.003(2) 0.015(2)
C7 0.085(6) 0.027(2) 0.040(3) -0.0096(17) -0.005(3) 0.011(3)
C8 0.067(5) 0.0275(19) 0.044(2) 0.0068(15) 0.002(3) 0.005(2)
C9 0.053(4) 0.0361(18) 0.0286(17) 0.0090(13) 0.002(2) 0.003(2)
C10 0.038(3) 0.0298(17) 0.0239(17) 0.0037(12) -0.0019(18) 0.0025(17)
C2A 0.0264(7) 0.0261(17) 0.0187(7) -0.0014(10) -0.0008(6) 0.0072(9)
C5A 0.027(2) 0.022(2) 0.021(2) 0.0018(17) -0.0010(19) 0.009(2)
C6A 0.036(3) 0.031(3) 0.020(3) -0.0090(19) 0.001(2) 0.007(2)
C7A 0.049(4) 0.030(3) 0.034(3) 0.000(2) -0.004(2) 0.004(2)
C8A 0.071(6) 0.033(2) 0.046(3) 0.0064(18) -0.001(3) 0.005(3)
C9A 0.075(6) 0.044(2) 0.035(2) 0.0137(18) -0.002(3) 0.006(3)
C10A 0.058(6) 0.041(3) 0.023(2) -0.0022(17) 0.001(3) 0.007(3)
P1 0.02624(18) 0.02684(16) 0.01284(14) 0.00088(12) 0.00261(13) 0.00191(13)
C21 0.0287(8) 0.0470(9) 0.0206(6) 0.0030(6) 0.0030(6) 0.0095(6)
C22 0.0408(9) 0.0353(8) 0.0204(6) -0.0006(5) 0.0036(6) -0.0086(6)
C23 0.0254(7) 0.0307(7) 0.0145(5) 0.0026(5) 0.0038(5) 0.0029(5)
C24 0.0337(8) 0.0315(7) 0.0173(6) 0.0002(5) 0.0036(5) 0.0055(6)
C25 0.0323(8) 0.0464(9) 0.0154(6) -0.0037(6) 0.0033(6) 0.0009(7)
C26 0.0377(9) 0.0527(10) 0.0158(6) 0.0071(6) 0.0002(6) 0.0052(7)
C27 0.0573(11) 0.0381(8) 0.0251(7) 0.0096(6) 0.0003(7) 0.0102(8)
C28 0.0470(9) 0.0306(7) 0.0209(7) 0.0030(5) 0.0024(6) 0.0037(7)
N1 0.0245(6) 0.0243(5) 0.0144(5) -0.0030(4) 0.0016(4) 0.0026(4)
C11 0.0274(7) 0.0225(6) 0.0139(5) -0.0020(4) 0.0007(5) 0.0020(5)
C12 0.0288(7) 0.0256(6) 0.0188(6) -0.0024(5) 0.0005(5) 0.0028(5)
F1 0.0266(4) 0.0340(4) 0.0307(4) -0.0064(3) 0.0053(4) 0.0009(3)
C13 0.0338(8) 0.0264(7) 0.0268(7) -0.0002(5) -0.0038(6) -0.0033(6)
F2 0.0393(5) 0.0321(5) 0.0482(6) -0.0022(4) -0.0038(4) -0.0101(4)
C14 0.0490(10) 0.0213(6) 0.0254(7) -0.0073(5) -0.0056(7) 0.0022(6)
F3 0.0672(7) 0.0263(5) 0.0479(6) -0.0157(4) -0.0088(5) 0.0004(5)
C15 0.0434(9) 0.0287(7) 0.0234(7) -0.0086(5) 0.0025(6) 0.0115(6)
F4 0.0555(6) 0.0411(5) 0.0428(6) -0.0204(4) 0.0081(5) 0.0162(5)
C16 0.0305(7) 0.0281(7) 0.0193(6) -0.0032(5) 0.0022(5) 0.0047(5)
F5 0.0303(5) 0.0370(5) 0.0331(5) -0.0064(4) 0.0103(4) 0.0041(4)
O1 0.0211(4) 0.0195(4) 0.0115(4) -0.0007(3) 0.0019(3) 0.0013(3)
C31 0.0207(6) 0.0192(5) 0.0116(5) -0.0014(4) 0.0019(4) -0.0018(4)
C32 0.0183(6) 0.0191(5) 0.0141(5) -0.0018(4) 0.0022(4) -0.0014(4)
C37 0.0194(6) 0.0192(5) 0.0129(5) -0.0035(4) 0.0026(4) -0.0002(4)
C38 0.0212(6) 0.0197(5) 0.0138(5) -0.0014(4) 0.0043(5) -0.0016(4)
C39 0.0187(6) 0.0240(6) 0.0206(6) -0.0010(5) 0.0063(5) -0.0013(5)
C40 0.0210(6) 0.0197(5) 0.0192(6) -0.0027(4) 0.0042(5) 0.0013(5)
C41 0.0226(6) 0.0175(5) 0.0188(6) -0.0030(4) 0.0047(5) -0.0019(5)
C42 0.0181(6) 0.0199(5) 0.0163(5) -0.0043(4) 0.0028(5) -0.0018(4)
C43 0.0230(6) 0.0200(5) 0.0201(6) 0.0019(4) 0.0072(5) -0.0008(5)
C44 0.0363(8) 0.0362(8) 0.0240(7) 0.0040(6) 0.0124(6) -0.0034(6)
C45 0.0230(7) 0.0232(6) 0.0322(7) 0.0002(5) 0.0049(6) -0.0046(5)
C46 0.0215(7) 0.0196(6) 0.0330(7) 0.0001(5) 0.0068(6) 0.0013(5)
C47 0.0273(8) 0.0333(8) 0.0436(9) 0.0002(6) -0.0016(7) 0.0062(6)
C48 0.0332(8) 0.0329(8) 0.0423(9) -0.0075(6) 0.0119(7) 0.0076(6)
C49 0.0198(6) 0.0198(6) 0.0281(7) -0.0044(5) 0.0056(5) -0.0027(5)
C50 0.0254(7) 0.0219(6) 0.0364(8) -0.0029(5) 0.0114(6) -0.0047(5)
C51 0.0257(7) 0.0287(7) 0.0375(8) -0.0061(6) -0.0023(6) -0.0060(6)
C33 0.0247(7) 0.0275(6) 0.0143(5) -0.0019(5) 0.0044(5) 0.0024(5)
C34 0.0281(7) 0.0357(7) 0.0122(5) 0.0003(5) 0.0009(5) 0.0048(6)
C35 0.0249(7) 0.0353(7) 0.0150(6) 0.0004(5) 0.0001(5) 0.0085(6)
C36 0.0213(6) 0.0269(6) 0.0148(5) -0.0026(4) 0.0024(5) 0.0026(5)
C52 0.0183(15) 0.0256(15) 0.0122(11) -0.0037(10) -0.0010(10) 0.0016(11)
C53 0.0153(14) 0.0272(15) 0.0190(11) 0.0000(11) 0.0006(10) -0.0020(10)
C54 0.0222(15) 0.0255(14) 0.0189(10) -0.0053(11) 0.0017(10) 0.0005(10)
C55 0.0173(11) 0.0335(15) 0.0144(9) 0.0001(10) 0.0028(8) -0.0009(10)
C56 0.0157(11) 0.0310(15) 0.0165(10) 0.0000(11) 0.0001(8) -0.0029(10)
C57 0.0163(11) 0.0272(17) 0.0149(11) -0.0004(13) 0.0004(9) -0.0007(11)
C58 0.0207(17) 0.0264(16) 0.0279(14) -0.0028(11) 0.0053(11) -0.0007(11)
C59 0.036(2) 0.042(2) 0.057(3) 0.0161(16) 0.0093(17) -0.0049(16)
C60 0.0291(17) 0.043(2) 0.0455(18) -0.0208(14) 0.0055(13) -0.0060(12)
C61 0.0231(11) 0.0388(14) 0.0213(10) -0.0011(9) 0.0077(8) 0.0041(10)
C62 0.044(3) 0.069(2) 0.0222(18) -0.0050(16) 0.0121(17) 0.0106(18)
C63 0.064(3) 0.073(2) 0.061(2) 0.0295(19) 0.044(2) 0.045(2)
C64 0.0228(13) 0.0241(16) 0.0326(16) -0.0068(13) 0.0006(11) -0.0023(13)
C65 0.0419(18) 0.036(2) 0.0467(19) 0.0027(16) -0.0016(14) -0.016(2)
C66 0.033(3) 0.042(3) 0.0293(15) -0.0119(14) -0.0016(13) -0.0065(18)
C52A 0.010(3) 0.026(3) 0.014(3) -0.003(2) -0.005(2) 0.001(2)
C53A 0.015(3) 0.021(3) 0.010(2) -0.003(2) 0.001(2) 0.005(2)
C54A 0.019(3) 0.023(3) 0.017(2) -0.003(2) 0.000(2) 0.002(2)
C55A 0.018(3) 0.027(3) 0.015(2) -0.006(2) 0.001(2) -0.003(2)
C56A 0.019(3) 0.028(3) 0.017(2) -0.003(3) 0.001(2) -0.007(2)
C57A 0.024(3) 0.021(3) 0.018(3) -0.002(3) -0.005(2) 0.002(2)
C58A 0.021(4) 0.023(3) 0.034(4) 0.000(2) 0.008(3) -0.003(2)
C59A 0.036(6) 0.039(5) 0.048(5) 0.018(4) -0.001(4) 0.000(4)
C60A 0.037(5) 0.026(3) 0.052(4) -0.006(3) 0.003(3) -0.001(3)
C61A 0.028(3) 0.054(4) 0.024(3) -0.010(3) 0.006(2) 0.009(3)
C62A 0.029(6) 0.108(12) 0.019(4) -0.003(5) 0.011(4) 0.023(7)
C63A 0.037(4) 0.089(7) 0.028(3) -0.005(4) 0.008(3) 0.021(4)
C64A 0.015(3) 0.028(4) 0.026(3) -0.002(3) 0.001(2) -0.001(3)
C65A 0.028(4) 0.034(5) 0.050(4) 0.000(4) -0.002(3) -0.015(4)
C66A 0.022(5) 0.043(7) 0.047(4) -0.019(4) -0.001(3) -0.009(4)

loop_
_atom_type_symbol
_atom_type_description
_atom_type_scat_dispersion_real
_atom_type_scat_dispersion_imag
_atom_type_scat_source
C C 0.0033 0.0016 'International Tables Vol C Tables 4.2.6.8 and 6.1.1.4'
H H 0.0000 0.0000 'International Tables Vol C Tables 4.2.6.8 and 6.1.1.4'
N N 0.0061 0.0033 'International Tables Vol C Tables 4.2.6.8 and 6.1.1.4'
O O 0.0106 0.0060 'International Tables Vol C Tables 4.2.6.8 and 6.1.1.4'
F F 0.0171 0.0103 'International Tables Vol C Tables 4.2.6.8 and 6.1.1.4'
P P 0.1023 0.0942 'International Tables Vol C Tables 4.2.6.8 and 6.1.1.4'
Cl Cl 0.1484 0.1585 'International Tables Vol C Tables 4.2.6.8 and 6.1.1.4'
Mo Mo -1.6832 0.6857 'International Tables Vol C Tables 4.2.6.8 and 6.1.1.4'

loop_
_geom_angle_atom_site_label_1
_geom_angle_atom_site_label_2
_geom_angle_atom_site_label_3
_geom_angle
N1 Mo1 C1 102.61(6)
N1 Mo1 O1 154.51(4)
C1 Mo1 O1 102.70(5)
N1 Mo1 Cl1 89.34(4)
C1 Mo1 Cl1 108.62(4)
O1 Mo1 Cl1 85.47(3)
N1 Mo1 P1 93.27(4)
C1 Mo1 P1 89.68(4)
O1 Mo1 P1 83.88(3)
Cl1 Mo1 P1 160.486(13)
C2A C1 Mo1 146.1(6)
C2 C1 Mo1 141.1(5)
C2 C1 H1 115.1(11)
Mo1 C1 H1 102.3(11)
C2A C1 H1A 112.9(11)
Mo1 C1 H1A 101.0(11)
C2 C3 H3A 109.5
C2 C3 H3B 109.5
H3A C3 H3B 109.5
C2 C3 H3C 109.5
H3A C3 H3C 109.5
H3B C3 H3C 109.5
C2 C4 H4A 109.5
C2 C4 H4B 109.5
H4A C4 H4B 109.5
C2 C4 H4C 109.5
H4A C4 H4C 109.5
H4B C4 H4C 109.5
C2A C3A H3A1 109.5
C2A C3A H3A2 109.5
H3A1 C3A H3A2 109.5
C2A C3A H3A3 109.5
H3A1 C3A H3A3 109.5
H3A2 C3A H3A3 109.5
C2A C4A H4A1 109.5
C2A C4A H4A2 109.5
H4A1 C4A H4A2 109.5
C2A C4A H4A3 109.5
H4A1 C4A H4A3 109.5
H4A2 C4A H4A3 109.5
C1 C2 C4 112.6(10)
C1 C2 C5 110.0(6)
C4 C2 C5 110.0(13)
C1 C2 C3 106.5(8)
C4 C2 C3 109.3(10)
C5 C2 C3 108.2(7)
C6 C5 C10 116.0(7)
C6 C5 C2 120.6(7)
C10 C5 C2 123.3(7)
C7 C6 C5 122.4(6)
C7 C6 H6 118.8
C5 C6 H6 118.8
C8 C7 C6 120.4(6)
C8 C7 H7 119.8
C6 C7 H7 119.8
C9 C8 C7 118.7(5)
C9 C8 H8 120.7
C7 C8 H8 120.7
C8 C9 C10 120.7(5)
C8 C9 H9 119.6
C10 C9 H9 119.6
C5 C10 C9 121.8(6)
C5 C10 H10 119.1
C9 C10 H10 119.1
C1 C2A C5A 109.7(6)
C1 C2A C4A 109.7(12)
C5A C2A C4A 114.0(16)
C1 C2A C3A 105.4(10)
C5A C2A C3A 109.7(9)
C4A C2A C3A 108.0(12)
C6A C5A C10A 116.9(8)
C6A C5A C2A 120.6(8)
C10A C5A C2A 122.5(8)
C7A C6A C5A 121.7(8)
C7A C6A H6A 119.2
C5A C6A H6A 119.2
C8A C7A C6A 120.2(7)
C8A C7A H7A 119.9
C6A C7A H7A 119.9
C9A C8A C7A 119.4(6)
C9A C8A H8A 120.3
C7A C8A H8A 120.3
C8A C9A C10A 120.6(6)
C8A C9A H9A 119.7
C10A C9A H9A 119.7
C9A C10A C5A 121.1(7)
C9A C10A H10A 119.4
C5A C10A H10A 119.4
C22 P1 C23 105.67(7)
C22 P1 C21 104.60(8)
C23 P1 C21 105.34(6)
C22 P1 Mo1 111.85(5)
C23 P1 Mo1 115.03(5)
C21 P1 Mo1 113.47(5)
P1 C21 H21A 109.5
P1 C21 H21B 109.5
H21A C21 H21B 109.5
P1 C21 H21C 109.5
H21A C21 H21C 109.5
H21B C21 H21C 109.5
P1 C22 H22A 109.5
P1 C22 H22B 109.5
H22A C22 H22B 109.5
P1 C22 H22C 109.5
H22A C22 H22C 109.5
H22B C22 H22C 109.5
C28 C23 C24 118.81(13)
C28 C23 P1 121.22(11)
C24 C23 P1 119.91(10)
C25 C24 C23 120.44(14)
C25 C24 H24 119.8
C23 C24 H24 119.8
C26 C25 C24 120.08(14)
C26 C25 H25 120.0
C24 C25 H25 120.0
C25 C26 C27 120.06(14)
C25 C26 H26 120.0
C27 C26 H26 120.0
C26 C27 C28 120.21(15)
C26 C27 H27 119.9
C28 C27 H27 119.9
C27 C28 C23 120.38(14)
C27 C28 H28 119.8
C23 C28 H28 119.8
C11 N1 Mo1 160.67(10)
N1 C11 C16 122.80(13)
N1 C11 C12 120.59(12)
C16 C11 C12 116.59(12)
F1 C12 C13 118.61(13)
F1 C12 C11 119.77(12)
C13 C12 C11 121.62(13)
F2 C13 C14 120.11(13)
F2 C13 C12 119.89(14)
C14 C13 C12 119.99(14)
F3 C14 C15 120.10(14)
F3 C14 C13 120.07(15)
C15 C14 C13 119.81(13)
F4 C15 C14 119.55(13)
F4 C15 C16 120.11(15)
C14 C15 C16 120.33(13)
F5 C16 C15 119.02(13)
F5 C16 C11 119.33(12)
C15 C16 C11 121.65(14)
C31 O1 Mo1 139.67(8)
O1 C31 C36 119.40(10)
O1 C31 C32 119.80(11)
C36 C31 C32 120.73(11)
C33 C32 C31 117.95(11)
C33 C32 C37 117.39(10)
C31 C32 C37 124.39(11)
C38 C37 C42 119.31(11)
C38 C37 C32 121.26(11)
C42 C37 C32 118.94(11)
C39 C38 C37 119.27(11)
C39 C38 C43 118.12(11)
C37 C38 C43 122.60(11)
C40 C39 C38 122.31(12)
C40 C39 H39 118.8
C38 C39 H39 118.8
C39 C40 C41 117.62(12)
C39 C40 C46 121.84(12)
C41 C40 C46 120.54(11)
C40 C41 C42 122.51(11)
C40 C41 H41 118.7
C42 C41 H41 118.7
C41 C42 C37 118.96(11)
C41 C42 C49 119.65(11)
C37 C42 C49 121.33(11)
C38 C43 C45 111.67(11)
C38 C43 C44 111.19(11)
C45 C43 C44 109.54(11)
C38 C43 H43 108.1
C45 C43 H43 108.1
C44 C43 H43 108.1
C43 C44 H44A 109.5
C43 C44 H44B 109.5
H44A C44 H44B 109.5
C43 C44 H44C 109.5
H44A C44 H44C 109.5
H44B C44 H44C 109.5
C43 C45 H45A 109.5
C43 C45 H45B 109.5
H45A C45 H45B 109.5
C43 C45 H45C 109.5
H45A C45 H45C 109.5
H45B C45 H45C 109.5
C40 C46 C47 112.52(11)
C40 C46 C48 111.27(12)
C47 C46 C48 110.51(12)
C40 C46 H46 107.4
C47 C46 H46 107.4
C48 C46 H46 107.4
C46 C47 H47A 109.5
C46 C47 H47B 109.5
H47A C47 H47B 109.5
C46 C47 H47C 109.5
H47A C47 H47C 109.5
H47B C47 H47C 109.5
C46 C48 H48A 109.5
C46 C48 H48B 109.5
H48A C48 H48B 109.5
C46 C48 H48C 109.5
H48A C48 H48C 109.5
H48B C48 H48C 109.5
C42 C49 C50 113.58(11)
C42 C49 C51 111.68(11)
C50 C49 C51 109.52(11)
C42 C49 H49 107.2
C50 C49 H49 107.2
C51 C49 H49 107.2
C49 C50 H50A 109.5
C49 C50 H50B 109.5
H50A C50 H50B 109.5
C49 C50 H50C 109.5
H50A C50 H50C 109.5
H50B C50 H50C 109.5
C49 C51 H51A 109.5
C49 C51 H51B 109.5
H51A C51 H51B 109.5
C49 C51 H51C 109.5
H51A C51 H51C 109.5
H51B C51 H51C 109.5
C34 C33 C32 122.14(12)
C34 C33 H33 118.9
C32 C33 H33 118.9
C33 C34 C35 119.10(12)
C33 C34 H34 120.5
C35 C34 H34 120.5
C34 C35 C36 121.09(13)
C34 C35 H35 119.5
C36 C35 H35 119.5
C35 C36 C31 118.73(11)
C35 C36 C52 118.1(2)
C31 C36 C52 122.9(2)
C35 C36 C52A 118.4(6)
C31 C36 C52A 122.4(5)
C57 C52 C53 119.8(2)
C57 C52 C36 121.3(3)
C53 C52 C36 118.8(3)
C54 C53 C52 119.0(3)
C54 C53 C58 119.9(3)
C52 C53 C58 121.0(3)
C55 C54 C53 121.9(3)
C55 C54 H54 119.1
C53 C54 H54 119.1
C56 C55 C54 117.9(2)
C56 C55 C61 120.7(2)
C54 C55 C61 121.3(2)
C55 C56 C57 122.5(2)
C55 C56 H56 118.8
C57 C56 H56 118.8
C56 C57 C52 118.9(3)
C56 C57 C64 119.9(3)
C52 C57 C64 121.2(3)
C53 C58 C60 112.5(3)
C53 C58 C59 111.1(3)
C60 C58 C59 110.7(4)
C53 C58 H58 107.4
C60 C58 H58 107.4
C59 C58 H58 107.4
C58 C59 H59A 109.5
C58 C59 H59B 109.5
H59A C59 H59B 109.5
C58 C59 H59C 109.5
H59A C59 H59C 109.5
H59B C59 H59C 109.5
C58 C60 H60A 109.5
C58 C60 H60B 109.5
H60A C60 H60B 109.5
C58 C60 H60C 109.5
H60A C60 H60C 109.5
H60B C60 H60C 109.5
C63 C61 C55 112.9(2)
C63 C61 C62 108.4(5)
C55 C61 C62 111.1(4)
C63 C61 H61 108.1
C55 C61 H61 108.1
C62 C61 H61 108.1
C61 C62 H62A 109.5
C61 C62 H62B 109.5
H62A C62 H62B 109.5
C61 C62 H62C 109.5
H62A C62 H62C 109.5
H62B C62 H62C 109.5
C61 C63 H63A 109.5
C61 C63 H63B 109.5
H63A C63 H63B 109.5
C61 C63 H63C 109.5
H63A C63 H63C 109.5
H63B C63 H63C 109.5
C57 C64 C65 113.4(3)
C57 C64 C66 110.9(4)
C65 C64 C66 108.6(4)
C57 C64 H64 107.9
C65 C64 H64 107.9
C66 C64 H64 107.9
C64 C65 H65A 109.5
C64 C65 H65B 109.5
H65A C65 H65B 109.5
C64 C65 H65C 109.5
H65A C65 H65C 109.5
H65B C65 H65C 109.5
C64 C66 H66A 109.5
C64 C66 H66B 109.5
H66A C66 H66B 109.5
C64 C66 H66C 109.5
H66A C66 H66C 109.5
H66B C66 H66C 109.5
C57A C52A C53A 121.1(6)
C57A C52A C36 114.1(7)
C53A C52A C36 124.1(7)
C52A C53A C54A 117.2(6)
C52A C53A C58A 122.7(7)
C54A C53A C58A 120.0(7)
C55A C54A C53A 122.2(6)
C55A C54A H54A 118.9
C53A C54A H54A 118.9
C54A C55A C56A 119.5(6)
C54A C55A C61A 119.9(6)
C56A C55A C61A 120.5(6)
C55A C56A C57A 121.0(6)
C55A C56A H56A 119.5
C57A C56A H56A 119.5
C52A C57A C56A 118.8(6)
C52A C57A C64A 121.4(8)
C56A C57A C64A 119.7(7)
C53A C58A C59A 110.7(9)
C53A C58A C60A 112.6(7)
C59A C58A C60A 110.0(10)
C53A C58A H58A 107.8
C59A C58A H58A 107.8
C60A C58A H58A 107.8
C58A C59A H59D 109.5
C58A C59A H59E 109.5
H59D C59A H59E 109.5
C58A C59A H59F 109.5
H59D C59A H59F 109.5
H59E C59A H59F 109.5
C58A C60A H60D 109.5
C58A C60A H60E 109.5
H60D C60A H60E 109.5
C58A C60A H60F 109.5
H60D C60A H60F 109.5
H60E C60A H60F 109.5
C63A C61A C55A 111.5(6)
C63A C61A C62A 113.3(13)
C55A C61A C62A 108.5(10)
C63A C61A H61A 107.7
C55A C61A H61A 107.7
C62A C61A H61A 107.7
C61A C62A H62D 109.5
C61A C62A H62E 109.5
H62D C62A H62E 109.5
C61A C62A H62F 109.5
H62D C62A H62F 109.5
H62E C62A H62F 109.5
C61A C63A H63D 109.5
C61A C63A H63E 109.5
H63D C63A H63E 109.5
C61A C63A H63F 109.5
H63D C63A H63F 109.5
H63E C63A H63F 109.5
C57A C64A C65A 115.1(7)
C57A C64A C66A 113.0(10)
C65A C64A C66A 110.3(10)
C57A C64A H64A 105.9
C65A C64A H64A 105.9
C66A C64A H64A 105.9
C64A C65A H65D 109.5
C64A C65A H65E 109.5
H65D C65A H65E 109.5
C64A C65A H65F 109.5
H65D C65A H65F 109.5
H65E C65A H65F 109.5
C64A C66A H66D 109.5
C64A C66A H66E 109.5
H66D C66A H66E 109.5
C64A C66A H66F 109.5
H66D C66A H66F 109.5
H66E C66A H66F 109.5

loop_
_geom_bond_atom_site_label_1
_geom_bond_atom_site_label_2
_geom_bond_distance
Cl1 Mo1 2.4037(3)
Mo1 N1 1.7571(11)
Mo1 C1 1.8864(13)
Mo1 O1 1.9685(9)
Mo1 P1 2.5113(4)
C1 C2A 1.512(9)
C1 C2 1.513(8)
C1 H1 0.944(14)
C1 H1A 0.975(19)
C3 C2 1.550(8)
C3 H3A 0.9800
C3 H3B 0.9800
C3 H3C 0.9800
C4 C2 1.523(8)
C4 H4A 0.9800
C4 H4B 0.9800
C4 H4C 0.9800
C3A C2A 1.549(10)
C3A H3A1 0.9800
C3A H3A2 0.9800
C3A H3A3 0.9800
C4A C2A 1.541(10)
C4A H4A1 0.9800
C4A H4A2 0.9800
C4A H4A3 0.9800
C2 C5 1.526(8)
C5 C6 1.391(8)
C5 C10 1.392(8)
C6 C7 1.387(5)
C6 H6 0.9500
C7 C8 1.377(5)
C7 H7 0.9500
C8 C9 1.374(5)
C8 H8 0.9500
C9 C10 1.392(5)
C9 H9 0.9500
C10 H10 0.9500
C2A C5A 1.541(10)
C5A C6A 1.394(10)
C5A C10A 1.395(10)
C6A C7A 1.383(6)
C6A H6A 0.9500
C7A C8A 1.374(6)
C7A H7A 0.9500
C8A C9A 1.372(6)
C8A H8A 0.9500
C9A C10A 1.387(6)
C9A H9A 0.9500
C10A H10A 0.9500
P1 C22 1.8024(15)
P1 C23 1.8113(13)
P1 C21 1.8133(15)
C21 H21A 0.9800
C21 H21B 0.9800
C21 H21C 0.9800
C22 H22A 0.9800
C22 H22B 0.9800
C22 H22C 0.9800
C23 C28 1.391(2)
C23 C24 1.3943(19)
C24 C25 1.3910(19)
C24 H24 0.9500
C25 C26 1.377(2)
C25 H25 0.9500
C26 C27 1.380(2)
C26 H26 0.9500
C27 C28 1.390(2)
C27 H27 0.9500
C28 H28 0.9500
N1 C11 1.3688(16)
C11 C16 1.3963(18)
C11 C12 1.403(2)
C12 F1 1.3303(15)
C12 C13 1.3783(19)
C13 F2 1.3411(18)
C13 C14 1.377(2)
C14 F3 1.3365(16)
C14 C15 1.372(2)
C15 F4 1.3388(16)
C15 C16 1.377(2)
C16 F5 1.3397(17)
O1 C31 1.3548(14)
C31 C36 1.4043(18)
C31 C32 1.4092(16)
C32 C33 1.3963(17)
C32 C37 1.5028(17)
C37 C38 1.4090(17)
C37 C42 1.4159(16)
C38 C39 1.3957(18)
C38 C43 1.5196(17)
C39 C40 1.3880(17)
C39 H39 0.9500
C40 C41 1.3921(18)
C40 C46 1.5178(18)
C41 C42 1.3924(17)
C41 H41 0.9500
C42 C49 1.5225(17)
C43 C45 1.5320(19)
C43 C44 1.5328(18)
C43 H43 1.0000
C44 H44A 0.9800
C44 H44B 0.9800
C44 H44C 0.9800
C45 H45A 0.9800
C45 H45B 0.9800
C45 H45C 0.9800
C46 C47 1.526(2)
C46 C48 1.528(2)
C46 H46 1.0000
C47 H47A 0.9800
C47 H47B 0.9800
C47 H47C 0.9800
C48 H48A 0.9800
C48 H48B 0.9800
C48 H48C 0.9800
C49 C50 1.5297(18)
C49 C51 1.532(2)
C49 H49 1.0000
C50 H50A 0.9800
C50 H50B 0.9800
C50 H50C 0.9800
C51 H51A 0.9800
C51 H51B 0.9800
C51 H51C 0.9800
C33 C34 1.3788(19)
C33 H33 0.9500
C34 C35 1.3911(18)
C34 H34 0.9500
C35 C36 1.3977(17)
C35 H35 0.9500
C36 C52 1.506(3)
C36 C52A 1.507(6)
C52 C57 1.403(4)
C52 C53 1.407(4)
C53 C54 1.400(4)
C53 C58 1.516(4)
C54 C55 1.387(3)
C54 H54 0.9500
C55 C56 1.385(3)
C55 C61 1.522(3)
C56 C57 1.394(4)
C56 H56 0.9500
C57 C64 1.521(4)
C58 C60 1.530(4)
C58 C59 1.531(5)
C58 H58 1.0000
C59 H59A 0.9800
C59 H59B 0.9800
C59 H59C 0.9800
C60 H60A 0.9800
C60 H60B 0.9800
C60 H60C 0.9800
C61 C63 1.516(4)
C61 C62 1.525(7)
C61 H61 1.0000
C62 H62A 0.9800
C62 H62B 0.9800
C62 H62C 0.9800
C63 H63A 0.9800
C63 H63B 0.9800
C63 H63C 0.9800
C64 C65 1.531(5)
C64 C66 1.534(5)
C64 H64 1.0000
C65 H65A 0.9800
C65 H65B 0.9800
C65 H65C 0.9800
C66 H66A 0.9800
C66 H66B 0.9800
C66 H66C 0.9800
C52A C57A 1.393(9)
C52A C53A 1.399(9)
C53A C54A 1.413(9)
C53A C58A 1.501(8)
C54A C55A 1.367(7)
C54A H54A 0.9500
C55A C56A 1.369(7)
C55A C61A 1.543(7)
C56A C57A 1.405(10)
C56A H56A 0.9500
C57A C64A 1.516(9)
C58A C59A 1.520(11)
C58A C60A 1.542(11)
C58A H58A 1.0000
C59A H59D 0.9800
C59A H59E 0.9800
C59A H59F 0.9800
C60A H60D 0.9800
C60A H60E 0.9800
C60A H60F 0.9800
C61A C63A 1.480(9)
C61A C62A 1.545(13)
C61A H61A 1.0000
C62A H62D 0.9800
C62A H62E 0.9800
C62A H62F 0.9800
C63A H63D 0.9800
C63A H63E 0.9800
C63A H63F 0.9800
C64A C65A 1.532(11)
C64A C66A 1.540(12)
C64A H64A 1.0000
C65A H65D 0.9800
C65A H65E 0.9800
C65A H65F 0.9800
C66A H66D 0.9800
C66A H66E 0.9800
C66A H66F 0.9800
